data_1512180
loop_
_publ_author_name
'Wang, Peng'
'Liao, Saihu'
'Zhu, Jian-Bo'
'Tang, Yong'

_publ_section_title
;
 Iron-Catalyzed Three-Component Reaction: Multiple C--C Bond Cleavages and
 Reorganizations
;
_journal_issue 14
_journal_name_full 'Organic Letters'
_journal_page_first 3606
_journal_paper_doi 10.1021/ol4014552
_journal_volume 15
_journal_year 2013
_chemical_formula_sum 'C17 H15 F3 O4'
_chemical_formula_weight 340.29
_chemical_name_systematic
; 
 ? 
;
_space_group_IT_number 14
_symmetry_cell_setting monoclinic
_symmetry_space_group_name_Hall '-P 2ybc'
_symmetry_space_group_name_H-M 'P 1 21/c 1'
_atom_sites_solution_hydrogens geom
_atom_sites_solution_primary direct
_atom_sites_solution_secondary difmap
_audit_creation_method SHELXL-97
_cell_angle_alpha 90.00
_cell_angle_beta 106.362(2)
_cell_angle_gamma 90.00
_cell_formula_units_Z 4
_cell_length_a 11.4167(12)
_cell_length_b 18.9563(19)
_cell_length_c 7.8459(8)
_cell_measurement_reflns_used 2190
_cell_measurement_temperature 293(2)
_cell_measurement_theta_max 45.105
_cell_measurement_theta_min 5.687
_cell_volume 1629.2(3)
_computing_cell_refinement 'Bruker SMART'
_computing_data_collection 'Bruker SMART'
_computing_data_reduction 'Bruker SHELXTL'
_computing_molecular_graphics 'Bruker SHELXTL'
_computing_publication_material 'Bruker SHELXTL'
_computing_structure_refinement 'SHELXL-97 (Sheldrick, 1997)'
_computing_structure_solution 'SHELXS-97 (Sheldrick, 1990)'
_diffrn_ambient_temperature 293(2)
_diffrn_measured_fraction_theta_full 1.000
_diffrn_measured_fraction_theta_max 1.000
_diffrn_measurement_device_type 'CCD area detector'
_diffrn_measurement_method 'phi and omega scans'
_diffrn_radiation_monochromator graphite
_diffrn_radiation_source 'fine-focus sealed tube'
_diffrn_radiation_type MoK\a
_diffrn_radiation_wavelength 0.71073
_diffrn_reflns_av_R_equivalents 0.0294
_diffrn_reflns_av_sigmaI/netI 0.0320
_diffrn_reflns_limit_h_max 11
_diffrn_reflns_limit_h_min -14
_diffrn_reflns_limit_k_max 23
_diffrn_reflns_limit_k_min -21
_diffrn_reflns_limit_l_max 9
_diffrn_reflns_limit_l_min -9
_diffrn_reflns_number 9804
_diffrn_reflns_theta_full 26.00
_diffrn_reflns_theta_max 26.00
_diffrn_reflns_theta_min 1.86
_exptl_absorpt_coefficient_mu 0.120
_exptl_absorpt_correction_T_max 1.00000
_exptl_absorpt_correction_T_min 0.19736
_exptl_absorpt_correction_type empirical
_exptl_absorpt_process_details sadabs
_exptl_crystal_colour colorless
_exptl_crystal_density_diffrn 1.387
_exptl_crystal_density_method 'not measured'
_exptl_crystal_description prismatic
_exptl_crystal_F_000 704
_exptl_crystal_size_max 0.254
_exptl_crystal_size_mid 0.211
_exptl_crystal_size_min 0.114
_refine_diff_density_max 0.226
_refine_diff_density_min -0.183
_refine_diff_density_rms 0.030
_refine_ls_extinction_method none
_refine_ls_goodness_of_fit_ref 1.047
_refine_ls_hydrogen_treatment constr
_refine_ls_matrix_type full
_refine_ls_number_parameters 255
_refine_ls_number_reflns 3205
_refine_ls_number_restraints 36
_refine_ls_restrained_S_all 1.123
_refine_ls_R_factor_all 0.0682
_refine_ls_R_factor_gt 0.0468
_refine_ls_shift/su_max 0.004
_refine_ls_shift/su_mean 0.000
_refine_ls_structure_factor_coef Fsqd
_refine_ls_weighting_details 'calc w=1/[\s^2^(Fo^2^)+(0.0547P)^2^+0.2894P] where P=(Fo^2^+2Fc^2^)/3'
_refine_ls_weighting_scheme calc
_refine_ls_wR_factor_gt 0.1170
_refine_ls_wR_factor_ref 0.1284
_reflns_number_gt 2266
_reflns_number_total 3205
_reflns_threshold_expression >2sigma(I)
_cod_data_source_file ol4014552_si_003.cif
_cod_data_source_block cd212551
_cod_depositor_comments
;
The following automatic conversions were performed:

'_symmetry_cell_setting' value 'Monoclinic' changed to 'monoclinic'
according to /home/saulius/struct/CIF-dictionaries/cif_core.dic
dictionary named 'cif_core.dic' version 2.4.2 from 2011-04-26.

Automatic conversion script
Id: cif_fix_values 1891 2012-01-12 08:04:46Z andrius 
;
_cod_original_sg_symbol_H-M P2(1)/c
_cod_database_code 1512180

loop_
_symmetry_equiv_pos_as_xyz
'x, y, z'
'-x, y+1/2, -z+1/2'
'-x, -y, -z'
'x, -y-1/2, z-1/2'

loop_
_atom_site_label
_atom_site_type_symbol
_atom_site_fract_x
_atom_site_fract_y
_atom_site_fract_z
_atom_site_U_iso_or_equiv
_atom_site_adp_type
_atom_site_occupancy
_atom_site_symmetry_multiplicity
_atom_site_calc_flag
_atom_site_refinement_flags
_atom_site_disorder_assembly
_atom_site_disorder_group
F1 F 0.7666(3) 0.1530(2) 0.8073(5) 0.1297(13) Uani 0.70 1 d PU A 1
F2 F 0.8581(4) 0.1595(5) 0.5901(9) 0.1118(19) Uani 0.40 1 d PU A 1
F3 F 0.8049(4) 0.24409(18) 0.6975(8) 0.1157(13) Uani 0.60 1 d PU A 1
F1' F 0.7798(7) 0.2040(8) 0.7967(12) 0.121(2) Uani 0.30 1 d PU A 2
F2' F 0.8413(4) 0.11787(19) 0.6608(6) 0.1153(15) Uani 0.60 1 d PU A 2
F3' F 0.8533(5) 0.2162(5) 0.5959(11) 0.126(2) Uani 0.40 1 d PU A 2
O1 O 0.1870(8) 0.0595(4) 0.4361(12) 0.114(2) Uani 0.50 1 d PU B 1
O1' O 0.1775(8) 0.1009(3) 0.4203(12) 0.104(2) Uani 0.50 1 d PU B 2
O2 O 0.02613(15) 0.05760(10) 0.2079(3) 0.0957(6) Uani 1 1 d . B .
O3 O 0.32957(14) 0.00211(7) -0.0924(2) 0.0727(4) Uani 1 1 d . . .
O4 O 0.36655(13) 0.11373(6) -0.14569(19) 0.0618(4) Uani 1 1 d . . .
C1 C 0.24168(17) 0.09488(9) 0.0436(3) 0.0521(5) Uani 1 1 d . . .
C2 C 0.12459(19) 0.12359(12) -0.0779(3) 0.0672(6) Uani 1 1 d . . .
H2 H 0.0664 0.0971 -0.1598 0.081 Uiso 1 1 calc R . .
C3 C 0.1171(2) 0.19234(12) -0.0506(3) 0.0750(7) Uani 1 1 d . . .
H3 H 0.0526 0.2212 -0.1100 0.090 Uiso 1 1 calc R . .
C4 C 0.22352(19) 0.21547(11) 0.0847(3) 0.0643(6) Uani 1 1 d . . .
H4 H 0.2376 0.2616 0.1258 0.077 Uiso 1 1 calc R . .
C5 C 0.29978(17) 0.16101(9) 0.1433(3) 0.0500(5) Uani 1 1 d . . .
C6 C 0.41960(16) 0.16345(9) 0.2732(2) 0.0470(4) Uani 1 1 d . . .
C7 C 0.45409(18) 0.22209(9) 0.3844(3) 0.0545(5) Uani 1 1 d . . .
H7 H 0.3984 0.2585 0.3776 0.065 Uiso 1 1 calc R . .
C8 C 0.5677(2) 0.22728(10) 0.5029(3) 0.0584(5) Uani 1 1 d . . .
H8 H 0.5884 0.2672 0.5740 0.070 Uiso 1 1 calc R . .
C9 C 0.65146(18) 0.17350(10) 0.5172(3) 0.0567(5) Uani 1 1 d . A .
C10 C 0.62019(18) 0.11509(10) 0.4094(3) 0.0596(5) Uani 1 1 d . . .
H10 H 0.6762 0.0787 0.4179 0.072 Uiso 1 1 calc R . .
C11 C 0.50632(18) 0.11033(9) 0.2892(3) 0.0545(5) Uani 1 1 d . . .
H11 H 0.4869 0.0707 0.2169 0.065 Uiso 1 1 calc R . .
C12 C 0.7731(2) 0.17797(15) 0.6500(3) 0.0760(7) Uani 1 1 d . . .
C13 C 0.21726(19) 0.03595(11) 0.1656(3) 0.0641(6) Uani 1 1 d . B .
H13A H 0.1745 -0.0025 0.0925 0.077 Uiso 1 1 calc R . .
H13B H 0.2947 0.0179 0.2382 0.077 Uiso 1 1 calc R . .
C14 C 0.1435(2) 0.06067(14) 0.2839(4) 0.0748(7) Uani 1 1 d . . .
C15 C -0.0528(3) 0.08522(19) 0.3069(5) 0.1250(12) Uani 1 1 d . . .
H15A H -0.0558 0.0526 0.3993 0.187 Uiso 1 1 calc R B .
H15B H -0.1334 0.0917 0.2286 0.187 Uiso 1 1 calc R . .
H15C H -0.0216 0.1297 0.3587 0.187 Uiso 1 1 calc R . .
C16 C 0.31681(16) 0.06366(9) -0.0711(2) 0.0500(5) Uani 1 1 d . . .
C17 C 0.4419(2) 0.09096(12) -0.2557(3) 0.0726(6) Uani 1 1 d . . .
H17A H 0.5133 0.0677 -0.1834 0.109 Uiso 1 1 calc R . .
H17B H 0.4659 0.1312 -0.3122 0.109 Uiso 1 1 calc R . .
H17C H 0.3965 0.0589 -0.3447 0.109 Uiso 1 1 calc R . .

loop_
_atom_site_aniso_label
_atom_site_aniso_U_11
_atom_site_aniso_U_22
_atom_site_aniso_U_33
_atom_site_aniso_U_23
_atom_site_aniso_U_13
_atom_site_aniso_U_12
F1 0.127(2) 0.150(3) 0.085(2) 0.028(2) -0.0145(17) -0.024(2)
F2 0.058(2) 0.154(5) 0.115(4) -0.054(4) 0.012(2) 0.018(4)
F3 0.096(2) 0.091(2) 0.130(3) -0.013(2) -0.017(2) -0.0303(18)
F1' 0.109(4) 0.170(6) 0.077(4) -0.048(5) 0.012(3) 0.015(5)
F2' 0.077(2) 0.099(2) 0.139(3) -0.003(2) -0.021(2) 0.0125(18)
F3' 0.078(3) 0.126(5) 0.147(5) 0.039(4) -0.011(3) -0.039(3)
O1 0.090(3) 0.183(7) 0.074(3) -0.011(5) 0.029(2) 0.000(5)
O1' 0.088(3) 0.142(5) 0.090(4) -0.041(5) 0.038(3) -0.025(4)
O2 0.0614(11) 0.1216(14) 0.1132(14) -0.0353(11) 0.0396(10) -0.0112(9)
O3 0.0872(11) 0.0436(8) 0.0993(12) -0.0041(7) 0.0456(9) -0.0034(7)
O4 0.0790(10) 0.0452(7) 0.0729(9) 0.0034(6) 0.0403(8) -0.0017(6)
C1 0.0446(10) 0.0473(10) 0.0661(12) 0.0051(9) 0.0184(9) -0.0003(8)
C2 0.0498(12) 0.0694(14) 0.0795(15) 0.0063(11) 0.0136(11) 0.0020(10)
C3 0.0530(13) 0.0736(15) 0.0946(17) 0.0144(12) 0.0145(12) 0.0165(10)
C4 0.0594(13) 0.0515(11) 0.0842(15) 0.0029(10) 0.0238(11) 0.0106(9)
C5 0.0508(11) 0.0444(10) 0.0611(11) 0.0029(8) 0.0260(9) 0.0045(8)
C6 0.0509(11) 0.0415(9) 0.0551(11) 0.0011(8) 0.0256(9) 0.0018(7)
C7 0.0643(13) 0.0421(10) 0.0651(12) -0.0002(9) 0.0311(11) 0.0073(8)
C8 0.0701(14) 0.0513(11) 0.0586(12) -0.0114(9) 0.0261(11) -0.0067(10)
C9 0.0567(12) 0.0629(12) 0.0531(11) -0.0045(9) 0.0200(9) -0.0050(9)
C10 0.0544(12) 0.0571(12) 0.0676(13) -0.0060(10) 0.0175(10) 0.0088(9)
C11 0.0563(12) 0.0445(10) 0.0626(12) -0.0086(9) 0.0165(10) 0.0040(8)
C12 0.0704(16) 0.0868(17) 0.0674(16) -0.0126(14) 0.0138(13) -0.0039(14)
C13 0.0580(12) 0.0566(11) 0.0843(15) 0.0112(11) 0.0307(11) -0.0046(9)
C14 0.0628(15) 0.0903(18) 0.0768(17) 0.0022(14) 0.0288(13) -0.0192(12)
C15 0.086(2) 0.152(3) 0.159(3) -0.040(2) 0.070(2) -0.0056(19)
C16 0.0489(10) 0.0422(10) 0.0581(11) -0.0002(8) 0.0135(9) -0.0031(8)
C17 0.0900(17) 0.0661(13) 0.0767(15) 0.0031(11) 0.0481(13) 0.0028(11)

loop_
_atom_type_symbol
_atom_type_description
_atom_type_scat_dispersion_real
_atom_type_scat_dispersion_imag
_atom_type_scat_source
C C 0.0033 0.0016 'International Tables Vol C Tables 4.2.6.8 and 6.1.1.4'
H H 0.0000 0.0000 'International Tables Vol C Tables 4.2.6.8 and 6.1.1.4'
O O 0.0106 0.0060 'International Tables Vol C Tables 4.2.6.8 and 6.1.1.4'
F F 0.0171 0.0103 'International Tables Vol C Tables 4.2.6.8 and 6.1.1.4'

loop_
_geom_angle_atom_site_label_1
_geom_angle_atom_site_label_2
_geom_angle_atom_site_label_3
_geom_angle
C14 O2 C15 117.0(2)
C16 O4 C17 116.82(15)
C2 C1 C16 108.21(16)
C2 C1 C5 101.98(15)
C16 C1 C5 112.66(15)
C2 C1 C13 111.69(16)
C16 C1 C13 108.30(15)
C5 C1 C13 113.82(17)
C3 C2 C1 109.77(19)
C3 C2 H2 125.1
C1 C2 H2 125.1
C2 C3 C4 109.80(19)
C2 C3 H3 125.1
C4 C3 H3 125.1
C5 C4 C3 110.45(19)
C5 C4 H4 124.8
C3 C4 H4 124.8
C4 C5 C6 127.16(17)
C4 C5 C1 107.99(18)
C6 C5 C1 124.80(14)
C11 C6 C7 116.74(18)
C11 C6 C5 122.90(16)
C7 C6 C5 120.31(16)
C8 C7 C6 121.78(17)
C8 C7 H7 119.1
C6 C7 H7 119.1
C7 C8 C9 120.25(18)
C7 C8 H8 119.9
C9 C8 H8 119.9
C10 C9 C8 119.32(19)
C10 C9 C12 120.38(19)
C8 C9 C12 120.30(19)
C11 C10 C9 120.29(18)
C11 C10 H10 119.9
C9 C10 H10 119.9
C10 C11 C6 121.62(17)
C10 C11 H11 119.2
C6 C11 H11 119.2
F1' C12 F2 128.0(5)
F1' C12 F3' 102.3(7)
F2 C12 F3' 49.5(4)
F1' C12 F3 54.7(6)
F2 C12 F3 101.1(4)
F3' C12 F3 54.3(4)
F1' C12 F1 44.7(7)
F2 C12 F1 120.0(5)
F3' C12 F1 135.0(4)
F3 C12 F1 99.0(3)
F1' C12 F2' 113.0(6)
F2 C12 F2' 45.3(4)
F3' C12 F2' 92.4(5)
F3 C12 F2' 131.5(3)
F1 C12 F2' 80.1(3)
F1' C12 C9 118.5(4)
F2 C12 C9 113.2(3)
F3' C12 C9 113.5(3)
F3 C12 C9 112.2(3)
F1 C12 C9 110.0(2)
F2' C12 C9 113.5(2)
C14 C13 C1 112.93(18)
C14 C13 H13A 109.0
C1 C13 H13A 109.0
C14 C13 H13B 109.0
C1 C13 H13B 109.0
H13A C13 H13B 107.8
O1 C14 O1' 37.8(4)
O1 C14 O2 123.9(5)
O1' C14 O2 116.0(4)
O1 C14 C13 118.8(5)
O1' C14 C13 127.9(4)
O2 C14 C13 112.8(2)
O2 C15 H15A 109.5
O2 C15 H15B 109.5
H15A C15 H15B 109.5
O2 C15 H15C 109.5
H15A C15 H15C 109.5
H15B C15 H15C 109.5
O3 C16 O4 123.69(18)
O3 C16 C1 124.92(17)
O4 C16 C1 111.39(15)
O4 C17 H17A 109.5
O4 C17 H17B 109.5
H17A C17 H17B 109.5
O4 C17 H17C 109.5
H17A C17 H17C 109.5
H17B C17 H17C 109.5

loop_
_geom_bond_atom_site_label_1
_geom_bond_atom_site_label_2
_geom_bond_distance
F1 C12 1.342(4)
F2 C12 1.242(5)
F3 C12 1.329(4)
F1' C12 1.234(7)
F2' C12 1.369(4)
F3' C12 1.327(6)
O1 C14 1.157(9)
O1' C14 1.282(8)
O2 C14 1.306(3)
O2 C15 1.443(3)
O3 C16 1.193(2)
O4 C16 1.324(2)
O4 C17 1.446(2)
C1 C2 1.508(3)
C1 C16 1.527(3)
C1 C5 1.527(3)
C1 C13 1.547(3)
C2 C3 1.327(3)
C2 H2 0.9300
C3 C4 1.438(3)
C3 H3 0.9300
C4 C5 1.345(3)
C4 H4 0.9300
C5 C6 1.458(3)
C6 C11 1.393(2)
C6 C7 1.399(3)
C7 C8 1.370(3)
C7 H7 0.9300
C8 C9 1.381(3)
C8 H8 0.9300
C9 C10 1.378(3)
C9 C12 1.486(3)
C10 C11 1.377(3)
C10 H10 0.9300
C11 H11 0.9300
C13 C14 1.494(3)
C13 H13A 0.9700
C13 H13B 0.9700
C15 H15A 0.9600
C15 H15B 0.9600
C15 H15C 0.9600
C17 H17A 0.9600
C17 H17B 0.9600
C17 H17C 0.9600

loop_
_geom_torsion_atom_site_label_1
_geom_torsion_atom_site_label_2
_geom_torsion_atom_site_label_3
_geom_torsion_atom_site_label_4
_geom_torsion
C16 C1 C2 C3 -119.7(2)
C5 C1 C2 C3 -0.7(2)
C13 C1 C2 C3 121.2(2)
C1 C2 C3 C4 0.3(3)
C2 C3 C4 C5 0.3(3)
C3 C4 C5 C6 176.77(19)
C3 C4 C5 C1 -0.8(2)
C2 C1 C5 C4 0.9(2)
C16 C1 C5 C4 116.67(18)
C13 C1 C5 C4 -119.54(19)
C2 C1 C5 C6 -176.71(18)
C16 C1 C5 C6 -60.9(2)
C13 C1 C5 C6 62.8(2)
C4 C5 C6 C11 -161.0(2)
C1 C5 C6 C11 16.1(3)
C4 C5 C6 C7 16.5(3)
C1 C5 C6 C7 -166.38(17)
C11 C6 C7 C8 0.2(3)
C5 C6 C7 C8 -177.39(17)
C6 C7 C8 C9 -0.9(3)
C7 C8 C9 C10 0.9(3)
C7 C8 C9 C12 -177.9(2)
C8 C9 C10 C11 -0.2(3)
C12 C9 C10 C11 178.5(2)
C9 C10 C11 C6 -0.4(3)
C7 C6 C11 C10 0.4(3)
C5 C6 C11 C10 177.96(18)
C10 C9 C12 F1' -141.0(9)
C8 C9 C12 F1' 37.8(10)
C10 C9 C12 F2 44.7(6)
C8 C9 C12 F2 -136.6(6)
C10 C9 C12 F3' 99.0(6)
C8 C9 C12 F3' -82.3(7)
C10 C9 C12 F3 158.3(4)
C8 C9 C12 F3 -22.9(5)
C10 C9 C12 F1 -92.6(3)
C8 C9 C12 F1 86.2(4)
C10 C9 C12 F2' -4.9(4)
C8 C9 C12 F2' 173.8(3)
C2 C1 C13 C14 -60.7(2)
C16 C1 C13 C14 -179.78(18)
C5 C1 C13 C14 54.1(2)
C15 O2 C14 O1 28.5(6)
C15 O2 C14 O1' -14.4(6)
C15 O2 C14 C13 -175.6(2)
C1 C13 C14 O1 -116.9(5)
C1 C13 C14 O1' -72.5(6)
C1 C13 C14 O2 85.9(2)
C17 O4 C16 O3 -1.2(3)
C17 O4 C16 C1 179.02(17)
C2 C1 C16 O3 -105.4(2)
C5 C1 C16 O3 142.63(19)
C13 C1 C16 O3 15.8(3)
C2 C1 C16 O4 74.40(19)
C5 C1 C16 O4 -37.6(2)
C13 C1 C16 O4 -164.36(16)
